data_2009620
loop_
_publ_author_name
'Lee, C.K.'
'Koh, L.L.'

_publ_section_title
;
 2,2'-Di-<i>O</i>-acetyl-3,6;3',6'-dianhydro-4,4'-dideoxy-\a,\a-trehalose
;
_journal_issue 4
_journal_name_full 'Acta Crystallographica Section C'
_journal_page_first 597
_journal_page_last 601
_journal_paper_doi 10.1107/S0108270193008534
_journal_volume 50
_journal_year 1994
_chemical_formula_sum 'C16 H22 O9'
_chemical_formula_weight 358.3
_symmetry_cell_setting orthorhombic
_symmetry_space_group_name_Hall 'P 2ac 2ab'
_symmetry_space_group_name_H-M 'P 21 21 21'
_atom_type_scat_source IntTabIV
_cell_angle_alpha 90.
_cell_angle_beta 90.
_cell_angle_gamma 90.
_cell_formula_units_Z 4
_cell_length_a 8.231(4)
_cell_length_b 8.792(5)
_cell_length_c 23.60(2)
_cell_measurement_reflns_used 17
_cell_measurement_temperature 297
_cell_measurement_theta_max 10.5
_cell_measurement_theta_min 4.3
_cell_volume 1707.9(19)
_diffrn_measurement_device 'Siemens R3m/V'
_diffrn_measurement_method \w
_diffrn_radiation_type MoK\a
_diffrn_radiation_wavelength 0.71069
_diffrn_reflns_limit_h_max 9
_diffrn_reflns_limit_h_min 0
_diffrn_reflns_limit_k_max 10
_diffrn_reflns_limit_k_min 0
_diffrn_reflns_limit_l_max 27
_diffrn_reflns_limit_l_min 0
_diffrn_reflns_number 1765
_diffrn_reflns_theta_max 25
_diffrn_standards_decay_% +-1.5
_diffrn_standards_interval_count 98
_diffrn_standards_number 2
_exptl_absorpt_coefficient_mu 0.115
_exptl_absorpt_correction_type none
_exptl_crystal_colour colourless
_exptl_crystal_density_diffrn 1.393
_exptl_crystal_description prism
_exptl_crystal_size_max 0.30
_exptl_crystal_size_mid 0.30
_exptl_crystal_size_min 0.25
_refine_diff_density_max 0.21
_refine_diff_density_min -0.21
_refine_ls_extinction_coef '\c = 0.0008'
_refine_ls_extinction_method 'F^*^ = F(1 + 0.002\cF^2^/sin2\q)^-1/4^'
_refine_ls_goodness_of_fit_obs 1.31
_refine_ls_hydrogen_treatment noref
_refine_ls_number_parameters 227
_refine_ls_number_reflns 1065
_refine_ls_R_factor_obs 0.0597
_refine_ls_shift/esd_max 0.248
_refine_ls_structure_factor_coef F
_refine_ls_weighting_details 'w = 1/[\s^2^(F) + 0.0005F^2^]'
_refine_ls_weighting_scheme calc
_refine_ls_wR_factor_obs 0.0537
_reflns_number_observed 1065
_reflns_number_total 1765
_reflns_observed_criterion F>3.0\s(F)
_cod_data_source_file hl1037.cif
_cod_data_source_block hl1037_structure_1_of_1
_cod_depositor_comments
;
The following automatic conversions were performed:

'_refine_ls_weighting_scheme' value '1/[\s^2^(F) + 0.0005F^2^]' was
changed to 'calc'. New tag '_refine_ls_weighting_details' was
created. The value of the new tag was set to 'w = 1/[\s^2^(F) +
0.0005F^2^]'.

Automatic conversion script
Id: cif_fix_values 3143 2015-03-26 13:38:13Z robertas 
;
_cod_original_cell_volume 1708(2)
_cod_database_code 2009620

loop_
_atom_site_label
_atom_site_fract_x
_atom_site_fract_y
_atom_site_fract_z
_atom_site_U_iso_or_equiv
C(1) .1337(8) 1.1587(7) .3831(3) .043(2)
C(2) .2294(8) 1.0526(7) .4207(3) .043(2)
C(3) .3536(8) 1.1439(8) .4550(3) .051(2)
C(4) .2700(8) 1.2636(8) .4889(3) .050(2)
C(5) .2213(9) 1.3670(8) .4413(3) .051(3)
C(6) .3751(9) 1.3731(8) .4075(3) .064(3)
C(7) .0736(9) .8327(8) .4471(3) .052(3)
C(8) -.0536(11) .7819(9) .4874(3) .082(3)
O(1) -.0119(5) 1.0871(5) .3677(2) .048(2)
O(2) .1229(5) .9775(5) .4606(2) .047(2)
O(3) .4498(5) 1.2259(6) .4152(2) .057(2)
O(5) .0895(5) 1.2986(5) .4109(2) .052(2)
O(7) .1291(7) .7629(5) .4088(2) .074(2)
C(1') -.1071(8) 1.1653(8) .3295(3) .046(2)
C(2') -.2716(9) 1.0891(9) .3256(3) .057(3)
C(3') -.3601(10) 1.1440(10) .2736(4) .079(4)
C(4') -.2595(12) 1.1069(11) .2221(3) .090(4)
C(5') -.1264(10) 1.2241(11) .2312(3) .076(3)
C(6') -.2233(10) 1.3621(11) .2458(4) .081(4)
C(7') -.3154(12) .8382(13) .3568(5) .096(5)
C(8') -.2787(12) .6736(10) .3454(5) .121(5)
O(2') -.2474(7) .9283(7) .3210(2) .070(2)
O(3') -.3655(6) 1.3056(8) .2743(3) .084(2)
O(5') -.0261(5) 1.1723(6) .2770(2) .059(2)
O(7') -.3941(13) .8796(10) .3946(5) .206(6)
H(1A) .1961 1.1824 .3499 .055
H(2A) .2835 .9777 .3980 .055
H(3A) .4192 1.0788 .4784 .060
H(4A) .3377 1.3127 .5166 .060
H(4B) .1748 1.2230 .5069 .060
H(5A) .1919 1.4666 .4544 .060
H(6A) .4449 1.4531 .4207 .080
H(6B) .3507 1.3903 .3683 .080
H(8A) -.0864 .6801 .4782 .100
H(8B) -.0127 .7844 .5255 .100
H(8C) -.1452 .8489 .4843 .100
H(1'A) -.1213 1.2673 .3431 .060
H(2'A) -.3368 1.1107 .3584 .070
H(3'A) -.4670 1.1013 .2705 .100
H(4'A) -.3204 1.1239 .1880 .110
H(4'B) -.2157 1.0057 .2220 .110
H(5'A) -.0636 1.2390 .1973 .090
H(6'A) -.2522 1.4195 .2127 .095
H(6'B) -.1621 1.4256 .2711 .095
H(8'A) -.3334 .6086 .3719 .140
H(8'B) -.3134 .6493 .3076 .140
H(8'C) -.1635 .6588 .3484 .140

loop_
_geom_angle_atom_site_label_1
_geom_angle_atom_site_label_2
_geom_angle_atom_site_label_3
_geom_angle
_geom_angle_publ_flag
C(1) O(1) C(1') 115.6(5) yes
C(1) O(5) C(5) 113.3(5) yes
C(1) C(2) C(3) 109.6(5) yes
C(2) C(3) C(4) 110.2(6) yes
C(2) O(2) C(7) 117.1(5) yes
C(3) C(4) C(5) 98.6(6) yes
C(3) O(3) C(6) 107.4(5) yes
C(4) C(5) C(6) 101.2(6) yes
O(1) C(1) C(2) 108.7(5) yes
O(1) C(1) O(5) 106.6(5) yes
O(2) C(2) C(1) 110.4(5) yes
O(2) C(2) C(3) 107.6(5) yes
O(2) C(7) O(7) 122.8(7) yes
O(2) C(7) C(8) 109.9(2) yes
O(3) C(3) C(2) 106.7(6) yes
O(3) C(3) C(4) 104.7(5) yes
O(3) C(6) C(5) 105.1(6) yes
O(5) C(1) C(2) 113.0(5) yes
O(5) C(5) C(4) 108.9(5) yes
O(5) C(5) C(6) 112.9(6) yes
O(7) C(7) C(8) 127.3(7) yes
C(1') O(5') C(5') 113.9(5) yes
C(1') C(2') C(3') 109.8(6) yes
C(2') C(3') C(4') 108.8(7) yes
C(2') O(2') C(7') 119.9(7) yes
C(3') C(4') C(5') 97.8(7) yes
C(3') O(3') C(6') 108.3(6) yes
C(4') C(5') C(6') 101.5(7) yes
O(1) C(1') C(2') 109.1(6) yes
O(1) C(1') O(5') 109.2(5) yes
O(2') C(2') C(1') 108.5(6) yes
O(2') C(2') C(3') 108.8(7) yes
O(2') C(7') O(7') 123.7(11) yes
O(2') C(7') C(8') 112.9(9) yes
O(3') C(3') C(2') 109.1(7) yes
O(3') C(3') C(4') 104.0(7) yes
O(3') C(6') C(5') 105.2(7) yes
O(5') C(1') C(2') 113.0(5) yes
O(5') C(5') C(4') 107.8(7) yes
O(5') C(5') C(6') 113.0(6) yes
O(7') C(7') C(8') 123.5(11) yes

loop_
_geom_bond_atom_site_label_1
_geom_bond_atom_site_label_2
_geom_bond_distance
_geom_bond_publ_flag
C(1) C(2) 1.510(9) yes
C(2) C(3) 1.532(9) yes
C(3) C(4) 1.491(10) yes
C(4) C(5) 1.500(10) yes
C(5) C(6) 1.497(10) yes
O(1) C(1) 1.402(8) yes
O(2) C(2) 1.442(8) yes
O(3) C(3) 1.425(8) yes
O(3) C(6) 1.444(9) yes
O(5) C(1) 1.442(8) yes
O(5) C(5) 1.433(8) yes
O(2) C(7) 1.373(8) yes
O(7) C(7) 1.182(9) yes
C(1') C(2') 1.513(10) yes
C(2') C(3') 1.507(12) yes
C(3') C(4') 1.508(13) yes
C(4') C(5') 1.519(13) yes
C(5') C(6') 1.492(13) yes
O(1) C(1') 1.378(8) yes
O(2') C(2') 1.431(10) yes
O(3') C(3') 1.421(12) yes
O(3') C(6') 1.439(10) yes
O(5') C(1') 1.408(10) yes
O(5') C(5') 1.434(9) yes
O(2') C(7') 1.286(13) yes
O(7') C(7') 1.162(16) yes
O(1) H(1A) 1.952 no
O(5) H(5A) 1.987 no
O(2') H(2'A) 1.972 no
O(3) H(3A) 1.990 no
O(5) H(1A) 1.973 no
O(5') H(5'A) 1.993 no
O(2) H(2A) 1.979 no
O(3) H(6B) 1.996 no
O(3') H(6'B) 1.980 no
O(3') H(6'A) 1.997 no
O(5') H(1'A) 1.935 no
O(3') H(3'A) 1.983 no

loop_
_geom_torsion_atom_site_label_1
_geom_torsion_atom_site_label_2
_geom_torsion_atom_site_label_3
_geom_torsion_atom_site_label_4
_geom_torsion
_geom_torsion_publ_flag
C(1) C(2) C(3) C(4) 57.3(7) no
C(1) C(2) C(3) O(3) -55.8(7) no
C(2) C(3) C(4) C(5) -70.5(6) no
C(2) C(3) O(3) C(6) 92.0(6) no
C(3) C(4) C(5) C(6) -45.5(6) no
C(3) C(4) C(5) O(5) 73.6(6) no
C(4) C(5) C(6) O(3) 32.1(7) no
C(4) C(5) O(5) C(1) -64.8(7) no
C(5) O(5) C(1) C(2) 46.3(7) no
C(5) C(6) O(3) C(3) -4.9(7) no
O(5) C(1) C(2) C(3) -41.4(7) no
O(1) C(1) C(2) C(3) -159.5(5) no
O(1) C(1) C(2) O(2) -41.1(7) no
O(1) C(1) O(5) C(5) 165.6(5) no
O(2) C(2) C(3) C(4) -62.8(7) no
O(2) C(2) C(3) O(3) -175.8(5) no
O(5) C(1) O(1) C(1') 62.9(6) no
C(2) C(1) O(1) C(1') -175.0(5) no
C(1') C(2') C(3') C(4') 59.1(9) no
C(1') C(2') C(3') O(3') -53.8(8) no
C(2') C(3') C(4') C(5') -72.0(9) no
C(2') C(3') O(3') C(6') 89.7(7) no
C(3') C(4') C(5') C(6') -45.3(8) no
C(3') C(4') C(5') O(5') 73.7(8) no
C(4') C(5') C(6') O(3') 31.4(8) no
C(4') C(5') O(5') C(1') -64.8(8) no
C(5') O(5') C(1') C(2') 46.7(8) no
C(5') C(6') O(3') C(3') -3.5(8) no
O(5') C(1') C(2') C(3') -42.9(8) no
O(1) C(1') C(2') C(3') -164.5(6) no
O(1) C(1') C(2') O(2') -45.7(7) no
O(1) C(1') O(5') C(5') 168.3(6) no
O(2') C(2') C(3') C(4') -59.4(9) no
O(2') C(2') C(3') O(3') -172.4(6) no
O(5') C(1') O(1) C(1) 66.6(7) no
C(2') C(1') O(1) C(1) -169.5(5) no
